data_8106460
loop_
_publ_author_name
'Ha, Kwang'

_publ_section_title
;
 Crystal structure of (1,4,8,11-tetraazacyclotetradecane)palladium(II)
 tetracyanopalladate(II), C14H24N8Pd2
;
_journal_issue 1
_journal_name_full 'Zeitschrift f\"ur Kristallographie - New Crystal Structures'
_journal_page_first 139
_journal_page_last 140
_journal_paper_doi 10.1515/ncrs-2016-0193
_journal_volume 232
_journal_year 2017
_chemical_formula_moiety 'C10 H24 N4 Pd, C4 N4 Pd'
_chemical_formula_sum 'C14 H24 N8 Pd2'
_chemical_formula_weight 517.21
_chemical_name_systematic
; 
(1,4,8,11-Tetraazacyclotetradecane)palladium(II) tetracyanopalladate(II)
;
_space_group_crystal_system monoclinic
_space_group_IT_number 14
_space_group_name_Hall '-P 2yn'
_space_group_name_H-M_alt 'P 1 21/n 1'
_atom_sites_solution_hydrogens geom
_atom_sites_solution_primary direct
_atom_sites_solution_secondary difmap
_cell_angle_alpha 90
_cell_angle_beta 94.895(4)
_cell_angle_gamma 90
_cell_formula_units_Z 2
_cell_length_a 9.075(2)
_cell_length_b 8.3534(19)
_cell_length_c 12.106(3)
_cell_measurement_reflns_used 5293
_cell_measurement_temperature 223(2)
_cell_measurement_theta_max 28.31
_cell_measurement_theta_min 2.70
_cell_volume 914.4(4)
_computing_cell_refinement 'Bruker SAINT'
_computing_data_collection 'Bruker APEX2'
_computing_data_reduction 'Bruker SAINT'
_computing_molecular_graphics 'ORTEP-III (Farrugia, 1997)'
_computing_publication_material 'SHELXL-2014/7 (Sheldrick, 2014)'
_computing_structure_refinement 'SHELXL-2014/7 (Sheldrick, 2014)'
_computing_structure_solution 'SHELXS-97 (Sheldrick, 1997)'
_diffrn_ambient_temperature 223(2)
_diffrn_measured_fraction_theta_full 0.992
_diffrn_measured_fraction_theta_max 0.954
_diffrn_measurement_device_type 'PHOTON 100 CMOS'
_diffrn_measurement_method '\f and \w scans'
_diffrn_radiation_type MoK\a
_diffrn_radiation_wavelength 0.71073
_diffrn_reflns_av_R_equivalents 0.0198
_diffrn_reflns_av_unetI/netI 0.0145
_diffrn_reflns_Laue_measured_fraction_full 0.992
_diffrn_reflns_Laue_measured_fraction_max 0.954
_diffrn_reflns_limit_h_max 12
_diffrn_reflns_limit_h_min -12
_diffrn_reflns_limit_k_max 11
_diffrn_reflns_limit_k_min -11
_diffrn_reflns_limit_l_max 16
_diffrn_reflns_limit_l_min -15
_diffrn_reflns_number 11356
_diffrn_reflns_point_group_measured_fraction_full 0.992
_diffrn_reflns_point_group_measured_fraction_max 0.954
_diffrn_reflns_theta_full 25.242
_diffrn_reflns_theta_max 28.346
_diffrn_reflns_theta_min 2.698
_diffrn_source 'sealed tube'
_exptl_absorpt_coefficient_mu 1.980
_exptl_absorpt_correction_T_max 1.000
_exptl_absorpt_correction_T_min 0.866
_exptl_absorpt_correction_type multi-scan
_exptl_absorpt_process_details SADABS
_exptl_crystal_colour Colorless
_exptl_crystal_density_diffrn 1.879
_exptl_crystal_description Block
_exptl_crystal_F_000 512
_exptl_crystal_size_max 0.27
_exptl_crystal_size_mid 0.17
_exptl_crystal_size_min 0.15
_refine_diff_density_max 0.231
_refine_diff_density_min -0.686
_refine_diff_density_rms 0.084
_refine_ls_extinction_coef .
_refine_ls_extinction_method none
_refine_ls_goodness_of_fit_ref 1.091
_refine_ls_hydrogen_treatment constr
_refine_ls_matrix_type full
_refine_ls_number_parameters 112
_refine_ls_number_reflns 2185
_refine_ls_number_restraints 0
_refine_ls_restrained_S_all 1.091
_refine_ls_R_factor_all 0.0320
_refine_ls_R_factor_gt 0.0220
_refine_ls_shift/su_max 0.000
_refine_ls_shift/su_mean 0.000
_refine_ls_structure_factor_coef Fsqd
_refine_ls_weighting_details 'w=1/[\s^2^(Fo^2^)+(0.0289P)^2^+0.1761P] where P=(Fo^2^+2Fc^2^)/3'
_refine_ls_weighting_scheme calc
_refine_ls_wR_factor_gt 0.0571
_refine_ls_wR_factor_ref 0.0654
_reflns_Friedel_coverage 0.000
_reflns_Friedel_fraction_full .
_reflns_Friedel_fraction_max .
_reflns_number_gt 1591
_reflns_number_total 2185
_reflns_threshold_expression 'I > 2\s(I)'
_cod_data_source_file suppl_ncrs-2016-0193_suppl.cif
_cod_data_source_block No07
_cod_depositor_comments
;
The following automatic conversions were performed:

data item '_exptl_absorpt_correction_type' value 'Multi-scan' was
changed to 'multi-scan' in accordance with the built-in table derived
from the CIF Core dictionary named 'cif_core.dic' version 2.4.5 last
updated on 2014-11-21.

Automatic conversion script
Id: cif_fix_values 8738 2021-04-28 16:35:53Z antanas 
;
_cod_original_cell_volume 914.3(4)
_cod_original_sg_symbol_H-M 'P 21/n'
_cod_database_code 8106460
_shelx_space_group_comment
;
The symmetry employed for this shelxl refinement is uniquely defined
by the following loop, which should always be used as a source of
symmetry information in preference to the above space-group names.
They are only intended as comments.
;
_shelx_estimated_absorpt_t_min 0.617
_shelx_estimated_absorpt_t_max 0.756

loop_
_space_group_symop_operation_xyz
'x, y, z'
'-x+1/2, y+1/2, -z+1/2'
'-x, -y, -z'
'x-1/2, -y-1/2, z-1/2'

loop_
_atom_site_label
_atom_site_type_symbol
_atom_site_fract_x
_atom_site_fract_y
_atom_site_fract_z
_atom_site_U_iso_or_equiv
_atom_site_adp_type
_atom_site_occupancy
_atom_site_site_symmetry_order
_atom_site_calc_flag
_atom_site_refinement_flags_posn
_atom_site_refinement_flags_adp
_atom_site_refinement_flags_occupancy
_atom_site_disorder_assembly
_atom_site_disorder_group
Pd1 Pd 0.5000 0.5000 0.0000 0.02365(9) Uani 1 2 d S . P . .
N1 N 0.41976(16) 0.33760(17) -0.11655(12) 0.0334(3) Uani 1 1 d . . . . .
H1 H 0.3186 0.3731 -0.1427 0.040 Uiso 1 1 calc R U . . .
N2 N 0.44116(16) 0.33414(17) 0.11241(11) 0.0319(3) Uani 1 1 d . . . . .
H2 H 0.5324 0.2765 0.1398 0.038 Uiso 1 1 calc R U . . .
C1 C 0.4039(2) 0.1821(2) -0.05828(16) 0.0405(5) Uani 1 1 d . . . . .
H1A H 0.5003 0.1292 -0.0461 0.049 Uiso 1 1 calc R U . . .
H1B H 0.3367 0.1114 -0.1032 0.049 Uiso 1 1 calc R U . . .
C2 C 0.3427(2) 0.2161(2) 0.05134(16) 0.0391(4) Uani 1 1 d . . . . .
H2A H 0.2422 0.2594 0.0390 0.047 Uiso 1 1 calc R U . . .
H2B H 0.3386 0.1172 0.0945 0.047 Uiso 1 1 calc R U . . .
C3 C 0.3758(2) 0.4014(2) 0.21109(15) 0.0400(5) Uani 1 1 d . . . . .
H3A H 0.3531 0.3138 0.2607 0.048 Uiso 1 1 calc R U . . .
H3B H 0.2829 0.4559 0.1871 0.048 Uiso 1 1 calc R U . . .
C4 C 0.4792(3) 0.5185(2) 0.27367(17) 0.0440(5) Uani 1 1 d . . . . .
H4A H 0.5768 0.4683 0.2867 0.053 Uiso 1 1 calc R U . . .
H4B H 0.4426 0.5388 0.3462 0.053 Uiso 1 1 calc R U . . .
C5 C 0.5027(2) 0.3223(2) -0.21621(15) 0.0430(5) Uani 1 1 d . . . . .
H5A H 0.4504 0.2477 -0.2683 0.052 Uiso 1 1 calc R U . . .
H5B H 0.6007 0.2773 -0.1946 0.052 Uiso 1 1 calc R U . . .
Pd2 Pd 0.0000 0.5000 0.0000 0.02629(9) Uani 1 2 d S . P . .
N3 N 0.2167(2) 0.7952(2) 0.00124(14) 0.0551(5) Uani 1 1 d . . . . .
N4 N -0.10158(19) 0.6085(2) 0.23003(13) 0.0420(4) Uani 1 1 d . . . . .
C6 C 0.1380(2) 0.6877(2) 0.00010(14) 0.0373(4) Uani 1 1 d . . . . .
C7 C -0.0606(2) 0.5671(2) 0.14771(15) 0.0329(4) Uani 1 1 d . . . . .

loop_
_atom_site_aniso_label
_atom_site_aniso_U_11
_atom_site_aniso_U_22
_atom_site_aniso_U_33
_atom_site_aniso_U_23
_atom_site_aniso_U_13
_atom_site_aniso_U_12
Pd1 0.02512(14) 0.02215(14) 0.02355(14) 0.00191(6) 0.00133(10) 0.00144(6)
N1 0.0344(8) 0.0311(8) 0.0338(8) -0.0001(6) -0.0021(6) 0.0016(6)
N2 0.0324(8) 0.0305(8) 0.0329(8) 0.0061(6) 0.0029(6) 0.0003(6)
C1 0.0468(11) 0.0287(9) 0.0450(11) -0.0010(8) -0.0018(9) -0.0031(8)
C2 0.0389(10) 0.0311(10) 0.0467(11) 0.0059(9) -0.0001(9) -0.0056(8)
C3 0.0409(11) 0.0447(12) 0.0354(10) 0.0066(9) 0.0099(8) 0.0037(9)
C4 0.0548(14) 0.0494(13) 0.0281(11) 0.0019(8) 0.0052(10) 0.0046(9)
C5 0.0562(13) 0.0412(11) 0.0317(9) -0.0065(9) 0.0039(9) 0.0048(9)
Pd2 0.02676(15) 0.02850(15) 0.02327(14) -0.00011(6) 0.00018(10) 0.00129(7)
N3 0.0570(11) 0.0564(13) 0.0511(12) 0.0026(9) -0.0005(9) -0.0170(10)
N4 0.0454(10) 0.0442(10) 0.0368(9) -0.0054(8) 0.0049(8) -0.0035(8)
C6 0.0398(10) 0.0439(11) 0.0279(9) -0.0006(8) 0.0007(8) -0.0002(9)
C7 0.0334(9) 0.0332(10) 0.0312(9) -0.0002(8) -0.0012(8) -0.0007(8)

loop_
_atom_type_symbol
_atom_type_description
_atom_type_scat_dispersion_real
_atom_type_scat_dispersion_imag
_atom_type_scat_source
C C 0.0033 0.0016 'International Tables Vol C Tables 4.2.6.8 and 6.1.1.4'
H H 0.0000 0.0000 'International Tables Vol C Tables 4.2.6.8 and 6.1.1.4'
N N 0.0061 0.0033 'International Tables Vol C Tables 4.2.6.8 and 6.1.1.4'
Pd Pd -0.9988 1.0072 'International Tables Vol C Tables 4.2.6.8 and 6.1.1.4'

loop_
_geom_angle_atom_site_label_1
_geom_angle_atom_site_label_2
_geom_angle_atom_site_label_3
_geom_angle
_geom_angle_site_symmetry_1
_geom_angle_site_symmetry_3
N2 Pd1 N2 180.0 . 3_665
N2 Pd1 N1 95.06(6) . 3_665
N2 Pd1 N1 84.94(6) 3_665 3_665
N2 Pd1 N1 84.94(6) . .
N2 Pd1 N1 95.06(6) 3_665 .
N1 Pd1 N1 180.0 3_665 .
C5 N1 C1 112.75(14) . .
C5 N1 Pd1 116.31(12) . .
C1 N1 Pd1 107.12(11) . .
C5 N1 H1 106.7 . .
C1 N1 H1 106.7 . .
Pd1 N1 H1 106.7 . .
C2 N2 C3 112.71(14) . .
C2 N2 Pd1 107.38(10) . .
C3 N2 Pd1 115.02(11) . .
C2 N2 H2 107.1 . .
C3 N2 H2 107.1 . .
Pd1 N2 H2 107.1 . .
N1 C1 C2 108.06(14) . .
N1 C1 H1A 110.1 . .
C2 C1 H1A 110.1 . .
N1 C1 H1B 110.1 . .
C2 C1 H1B 110.1 . .
H1A C1 H1B 108.4 . .
N2 C2 C1 108.17(15) . .
N2 C2 H2A 110.1 . .
C1 C2 H2A 110.1 . .
N2 C2 H2B 110.1 . .
C1 C2 H2B 110.1 . .
H2A C2 H2B 108.4 . .
N2 C3 C4 111.89(16) . .
N2 C3 H3A 109.2 . .
C4 C3 H3A 109.2 . .
N2 C3 H3B 109.2 . .
C4 C3 H3B 109.2 . .
H3A C3 H3B 107.9 . .
C3 C4 C5 115.09(17) . 3_665
C3 C4 H4A 108.5 . .
C5 C4 H4A 108.5 3_665 .
C3 C4 H4B 108.5 . .
C5 C4 H4B 108.5 3_665 .
H4A C4 H4B 107.5 . .
N1 C5 C4 112.36(16) . 3_665
N1 C5 H5A 109.1 . .
C4 C5 H5A 109.1 3_665 .
N1 C5 H5B 109.1 . .
C4 C5 H5B 109.1 3_665 .
H5A C5 H5B 107.9 . .
C7 Pd2 C7 180.0 . 3_565
C7 Pd2 C6 90.02(7) . 3_565
C7 Pd2 C6 89.98(7) 3_565 3_565
C7 Pd2 C6 89.98(7) . .
C7 Pd2 C6 90.02(7) 3_565 .
C6 Pd2 C6 180.0 3_565 .
N3 C6 Pd2 179.32(17) . .
N4 C7 Pd2 176.71(16) . .

loop_
_geom_bond_atom_site_label_1
_geom_bond_atom_site_label_2
_geom_bond_distance
_geom_bond_site_symmetry_2
Pd1 N2 2.0447(14) .
Pd1 N2 2.0447(14) 3_665
Pd1 N1 2.0459(14) 3_665
Pd1 N1 2.0459(14) .
N1 C5 1.481(2) .
N1 C1 1.491(2) .
N1 H1 0.9900 .
N2 C2 1.485(2) .
N2 C3 1.488(2) .
N2 H2 0.9900 .
C1 C2 1.509(3) .
C1 H1A 0.9800 .
C1 H1B 0.9800 .
C2 H2A 0.9800 .
C2 H2B 0.9800 .
C3 C4 1.513(3) .
C3 H3A 0.9800 .
C3 H3B 0.9800 .
C4 C5 1.516(3) 3_665
C4 H4A 0.9800 .
C4 H4B 0.9800 .
C5 C4 1.516(3) 3_665
C5 H5A 0.9800 .
C5 H5B 0.9800 .
Pd2 C7 1.9955(19) .
Pd2 C7 1.9955(19) 3_565
Pd2 C6 2.007(2) 3_565
Pd2 C6 2.007(2) .
N3 C6 1.147(3) .
N4 C7 1.146(2) .

loop_
_geom_torsion_atom_site_label_1
_geom_torsion_atom_site_label_2
_geom_torsion_atom_site_label_3
_geom_torsion_atom_site_label_4
_geom_torsion
_geom_torsion_site_symmetry_1
_geom_torsion_site_symmetry_2
_geom_torsion_site_symmetry_3
_geom_torsion_site_symmetry_4
C5 N1 C1 C2 170.13(15) . . . .
Pd1 N1 C1 C2 40.92(17) . . . .
C3 N2 C2 C1 168.36(14) . . . .
Pd1 N2 C2 C1 40.67(16) . . . .
N1 C1 C2 N2 -55.03(19) . . . .
C2 N2 C3 C4 178.69(15) . . . .
Pd1 N2 C3 C4 -57.76(18) . . . .
N2 C3 C4 C5 71.9(2) . . . 3_665
C1 N1 C5 C4 -178.92(16) . . . 3_665
Pd1 N1 C5 C4 -54.62(19) . . . 3_665
